data_7102075
loop_
_publ_author_name
'Bond, Andrew D'
'J\/orgensen, Wendie H'
'Pl\/oger, Jane M'

_publ_section_title
;
 Hydrogen-bonded cubanes and ladder fragments by analogy with the
 inorganic solid state.
;
_journal_issue 31
_journal_name_full 'Chemical communications (Cambridge, England)'
_journal_page_first 3273
_journal_page_last 3275
_journal_paper_doi 10.1039/b706422e
_journal_year 2007
_chemical_formula_moiety '2(C19 H18 N +), 2(Cl -), 5(H2 O)'
_chemical_formula_sum 'C38 H46 Cl2 N2 O5'
_chemical_formula_weight 681.67
_space_group_IT_number 4
_symmetry_cell_setting monoclinic
_symmetry_space_group_name_Hall 'P 2yb'
_symmetry_space_group_name_H-M 'P 1 21 1'
_atom_sites_solution_hydrogens geom
_atom_sites_solution_primary direct
_atom_sites_solution_secondary difmap
_cell_angle_alpha 90.00
_cell_angle_beta 103.049(3)
_cell_angle_gamma 90.00
_cell_formula_units_Z 2
_cell_length_a 9.4159(7)
_cell_length_b 16.0171(11)
_cell_length_c 12.8196(10)
_cell_measurement_reflns_used 4992
_cell_measurement_temperature 180(2)
_cell_measurement_theta_max 24.54
_cell_measurement_theta_min 2.56
_cell_volume 1883.5(2)
_computing_cell_refinement 'SAINT v.7.06a (Bruker, 2003)'
_computing_data_collection 'APEX2 v.1.0-22 (Bruker Nonius, 2004)'
_computing_data_reduction 'SAINT v.7.06a (Bruker, 2003)'
_computing_molecular_graphics 'SHELXTL v.6.10 (Sheldrick, 2000)'
_computing_publication_material 'SHELXTL v.6.10 (Sheldrick, 2000)'
_computing_structure_refinement 'SHELXTL v.6.10 (Sheldrick, 2000)'
_computing_structure_solution 'SHELXTL v.6.10 (Sheldrick, 2000)'
_diffrn_ambient_temperature 180(2)
_diffrn_measured_fraction_theta_full 0.992
_diffrn_measured_fraction_theta_max 0.992
_diffrn_measurement_device_type 'Bruker-Nonius X8APEX-II CCD'
_diffrn_measurement_method 'thin-slice \w and \f scans'
_diffrn_radiation_monochromator graphite
_diffrn_radiation_source 'fine-focus sealed tube'
_diffrn_radiation_type MoK\a
_diffrn_radiation_wavelength 0.71073
_diffrn_reflns_av_R_equivalents 0.0290
_diffrn_reflns_av_sigmaI/netI 0.0387
_diffrn_reflns_limit_h_max 12
_diffrn_reflns_limit_h_min -11
_diffrn_reflns_limit_k_max 18
_diffrn_reflns_limit_k_min -21
_diffrn_reflns_limit_l_max 16
_diffrn_reflns_limit_l_min -17
_diffrn_reflns_number 15825
_diffrn_reflns_theta_full 28.21
_diffrn_reflns_theta_max 28.21
_diffrn_reflns_theta_min 3.53
_diffrn_standards_number 0
_exptl_absorpt_coefficient_mu 0.215
_exptl_absorpt_correction_T_max 0.979
_exptl_absorpt_correction_T_min 0.859
_exptl_absorpt_correction_type multi-scan
_exptl_absorpt_process_details
;
SADABS v.2.10 (Sheldrick, 2003)
Ratio of minimum to maximum apparent transmission: 0.877123
;
_exptl_crystal_colour colourless
_exptl_crystal_density_diffrn 1.202
_exptl_crystal_density_method 'not measured'
_exptl_crystal_description lath
_exptl_crystal_F_000 724
_exptl_crystal_size_max 0.60
_exptl_crystal_size_mid 0.30
_exptl_crystal_size_min 0.10
_refine_diff_density_max 0.260
_refine_diff_density_min -0.182
_refine_diff_density_rms 0.041
_refine_ls_abs_structure_details
;
Absolute structure cannot be determined.
3477 Friedel pairs merged for final cycles of refinement.
;
_refine_ls_extinction_method none
_refine_ls_goodness_of_fit_ref 1.042
_refine_ls_hydrogen_treatment mixed
_refine_ls_matrix_type full
_refine_ls_number_parameters 480
_refine_ls_number_reflns 4782
_refine_ls_number_restraints 28
_refine_ls_restrained_S_all 1.040
_refine_ls_R_factor_all 0.0499
_refine_ls_R_factor_gt 0.0372
_refine_ls_shift/su_max 0.000
_refine_ls_shift/su_mean 0.000
_refine_ls_structure_factor_coef Fsqd
_refine_ls_weighting_details 'calc w=1/[\s^2^(Fo^2^)+(0.0534P)^2^] where P=(Fo^2^+2Fc^2^)/3'
_refine_ls_weighting_scheme calc
_refine_ls_wR_factor_gt 0.0851
_refine_ls_wR_factor_ref 0.0891
_reflns_number_gt 3960
_reflns_number_total 4782
_reflns_threshold_expression I>2\s(I)
_cod_data_source_file b706422e.txt
_cod_data_source_block H2O_dimer
_cod_original_sg_symbol_H-M 'P 21'
_cod_database_code 7102075

loop_
_symmetry_equiv_pos_as_xyz
'x, y, z'
'-x, y+1/2, -z'

loop_
_atom_site_label
_atom_site_type_symbol
_atom_site_fract_x
_atom_site_fract_y
_atom_site_fract_z
_atom_site_U_iso_or_equiv
_atom_site_adp_type
_atom_site_occupancy
_atom_site_symmetry_multiplicity
_atom_site_calc_flag
_atom_site_refinement_flags
Cl1 Cl 0.78113(6) 0.25519(4) 0.50137(5) 0.03373(15) Uani 1 1 d .
Cl2 Cl 0.65887(7) 0.54781(4) 0.47244(5) 0.03483(16) Uani 1 1 d .
N1 N 0.84713(19) 0.41701(12) 0.36772(15) 0.0227(4) Uani 1 1 d D
H11 H 0.9484(15) 0.4298(12) 0.3964(17) 0.033(7) Uiso 1 1 d D
H12 H 0.788(2) 0.4608(11) 0.387(2) 0.047(8) Uiso 1 1 d D
H13 H 0.824(2) 0.3661(10) 0.4005(19) 0.043(8) Uiso 1 1 d D
N2 N 0.6174(2) 0.38956(13) 0.61741(15) 0.0234(4) Uani 1 1 d D
H21 H 0.5155(15) 0.3763(13) 0.5965(18) 0.033(7) Uiso 1 1 d D
H22 H 0.632(2) 0.4430(10) 0.585(2) 0.056(9) Uiso 1 1 d D
H23 H 0.673(2) 0.3486(12) 0.5883(19) 0.042(8) Uiso 1 1 d D
C1 C 0.8120(2) 0.40930(14) 0.24590(17) 0.0210(5) Uani 1 1 d .
C2 C 0.6664(2) 0.40006(14) 0.73834(16) 0.0212(5) Uani 1 1 d .
C11 C 0.6441(2) 0.41171(14) 0.20790(18) 0.0230(5) Uani 1 1 d .
C12 C 0.5586(2) 0.36190(18) 0.2583(2) 0.0361(6) Uani 1 1 d .
H12A H 0.6039 0.3275 0.3167 0.043 Uiso 1 1 calc R
C13 C 0.4072(3) 0.3620(2) 0.2239(2) 0.0439(7) Uani 1 1 d .
H13A H 0.3497 0.3279 0.2589 0.053 Uiso 1 1 calc R
C14 C 0.3410(2) 0.41187(19) 0.1390(2) 0.0451(8) Uani 1 1 d .
H14A H 0.2377 0.4127 0.1162 0.054 Uiso 1 1 calc R
C15 C 0.4246(3) 0.46050(18) 0.0870(2) 0.0392(6) Uani 1 1 d .
H15A H 0.3787 0.4939 0.0277 0.047 Uiso 1 1 calc R
C16 C 0.5763(2) 0.46082(16) 0.12106(19) 0.0301(5) Uani 1 1 d .
H16A H 0.6333 0.4945 0.0851 0.036 Uiso 1 1 calc R
C21 C 0.8728(2) 0.32518(15) 0.21855(17) 0.0218(5) Uani 1 1 d .
C22 C 1.0072(3) 0.29590(18) 0.2761(2) 0.0354(6) Uani 1 1 d .
H22A H 1.0615 0.3281 0.3337 0.042 Uiso 1 1 calc R
C23 C 1.0626(3) 0.2205(2) 0.2505(2) 0.0464(7) Uani 1 1 d .
H23A H 1.1541 0.2012 0.2906 0.056 Uiso 1 1 calc R
C24 C 0.9845(3) 0.17276(18) 0.1659(2) 0.0393(7) Uani 1 1 d .
H24A H 1.0213 0.1205 0.1487 0.047 Uiso 1 1 calc R
C25 C 0.8526(3) 0.20254(18) 0.1073(2) 0.0364(6) Uani 1 1 d .
H25A H 0.7992 0.1708 0.0488 0.044 Uiso 1 1 calc R
C26 C 0.7973(2) 0.27802(16) 0.13287(18) 0.0278(5) Uani 1 1 d .
H26A H 0.7069 0.2978 0.0914 0.033 Uiso 1 1 calc R
C31 C 0.8833(2) 0.48386(15) 0.20314(17) 0.0231(5) Uani 1 1 d .
C32 C 0.8700(3) 0.56364(17) 0.24242(19) 0.0356(6) Uani 1 1 d .
H32A H 0.8185 0.5713 0.2974 0.043 Uiso 1 1 calc R
C33 C 0.9306(3) 0.63237(19) 0.2027(2) 0.0437(7) Uani 1 1 d .
H33A H 0.9212 0.6865 0.2306 0.052 Uiso 1 1 calc R
C34 C 1.0050(3) 0.62121(19) 0.1219(2) 0.0403(7) Uani 1 1 d .
H34A H 1.0480 0.6678 0.0950 0.048 Uiso 1 1 calc R
C35 C 1.0170(3) 0.54317(19) 0.08052(19) 0.0359(6) Uani 1 1 d .
H35A H 1.0669 0.5362 0.0244 0.043 Uiso 1 1 calc R
C36 C 0.9561(2) 0.47391(16) 0.12056(19) 0.0287(5) Uani 1 1 d .
H36A H 0.9644 0.4201 0.0915 0.034 Uiso 1 1 calc R
C41 C 0.8334(2) 0.39936(15) 0.76624(18) 0.0250(5) Uani 1 1 d .
C42 C 0.9127(2) 0.35529(17) 0.85433(19) 0.0324(6) Uani 1 1 d .
H42A H 0.8628 0.3235 0.8974 0.039 Uiso 1 1 calc R
C43 C 1.0640(3) 0.35756(19) 0.8794(2) 0.0454(7) Uani 1 1 d .
H43A H 1.1169 0.3275 0.9396 0.055 Uiso 1 1 calc R
C44 C 1.1383(3) 0.4034(2) 0.8172(3) 0.0521(9) Uani 1 1 d .
H44A H 1.2419 0.4046 0.8346 0.062 Uiso 1 1 calc R
C45 C 1.0615(3) 0.4473(2) 0.7297(2) 0.0488(8) Uani 1 1 d .
H45A H 1.1124 0.4782 0.6864 0.059 Uiso 1 1 calc R
C46 C 0.9102(2) 0.44646(19) 0.7048(2) 0.0373(6) Uani 1 1 d .
H46A H 0.8581 0.4780 0.6457 0.045 Uiso 1 1 calc R
C51 C 0.6067(2) 0.48425(15) 0.76706(17) 0.0225(5) Uani 1 1 d .
C52 C 0.6890(2) 0.53327(16) 0.84874(18) 0.0286(6) Uani 1 1 d .
H52A H 0.7835 0.5154 0.8848 0.034 Uiso 1 1 calc R
C53 C 0.6340(3) 0.60785(18) 0.8778(2) 0.0383(6) Uani 1 1 d .
H53A H 0.6910 0.6407 0.9335 0.046 Uiso 1 1 calc R
C54 C 0.4963(3) 0.63477(19) 0.8259(2) 0.0416(7) Uani 1 1 d .
H54A H 0.4592 0.6862 0.8455 0.050 Uiso 1 1 calc R
C55 C 0.4134(3) 0.58627(18) 0.7455(2) 0.0393(6) Uani 1 1 d .
H55A H 0.3187 0.6044 0.7100 0.047 Uiso 1 1 calc R
C56 C 0.4673(2) 0.51127(17) 0.7162(2) 0.0330(6) Uani 1 1 d .
H56A H 0.4090 0.4782 0.6613 0.040 Uiso 1 1 calc R
C61 C 0.6026(2) 0.32647(15) 0.78860(17) 0.0227(5) Uani 1 1 d .
C62 C 0.6204(3) 0.24532(18) 0.7540(2) 0.0373(6) Uani 1 1 d .
H62A H 0.6726 0.2363 0.6997 0.045 Uiso 1 1 calc R
C63 C 0.5627(3) 0.1778(2) 0.7980(2) 0.0458(7) Uani 1 1 d .
H63A H 0.5754 0.1229 0.7737 0.055 Uiso 1 1 calc R
C64 C 0.4856(3) 0.19047(19) 0.8783(2) 0.0388(6) Uani 1 1 d .
H64A H 0.4441 0.1445 0.9076 0.047 Uiso 1 1 calc R
C65 C 0.4707(2) 0.27043(17) 0.91432(19) 0.0332(6) Uani 1 1 d .
H65A H 0.4207 0.2793 0.9700 0.040 Uiso 1 1 calc R
C66 C 0.5278(2) 0.33769(16) 0.87023(18) 0.0258(5) Uani 1 1 d .
H66A H 0.5162 0.3924 0.8957 0.031 Uiso 1 1 calc R
O1 O 0.6997(2) 0.07813(14) 0.5999(2) 0.0565(6) Uani 1 1 d D
H1 H 0.707(3) 0.1248(17) 0.565(3) 0.085 Uiso 1 1 d D
H2 H 0.6069(19) 0.068(2) 0.588(3) 0.085 Uiso 1 1 d D
O2 O 0.12861(19) 0.45923(13) 0.45887(17) 0.0439(5) Uani 1 1 d D
H3 H 0.186(3) 0.4163(14) 0.472(3) 0.066 Uiso 1 1 d D
H4 H 0.175(3) 0.4957(15) 0.429(2) 0.066 Uiso 1 1 d D
O3 O 0.33050(19) 0.33326(13) 0.53716(16) 0.0420(5) Uani 1 1 d D
H5 H 0.280(3) 0.3090(17) 0.577(2) 0.063 Uiso 1 1 d D
H6 H 0.357(3) 0.2942(15) 0.499(2) 0.063 Uiso 1 1 d D
O4 O 0.1351(2) 0.21534(16) 0.5712(2) 0.0634(7) Uani 1 1 d D
H7 H 0.0428(19) 0.215(3) 0.537(3) 0.095 Uiso 1 1 d D
H8 H 0.175(3) 0.176(2) 0.540(3) 0.095 Uiso 1 1 d D
O5 O 0.4290(2) 0.21504(13) 0.41730(17) 0.0482(5) Uani 1 1 d D
H9 H 0.5245(16) 0.215(2) 0.435(3) 0.072 Uiso 1 1 d D
H10 H 0.402(3) 0.1711(16) 0.448(3) 0.072 Uiso 1 1 d D

loop_
_atom_site_aniso_label
_atom_site_aniso_U_11
_atom_site_aniso_U_22
_atom_site_aniso_U_33
_atom_site_aniso_U_23
_atom_site_aniso_U_13
_atom_site_aniso_U_12
Cl1 0.0375(3) 0.0269(3) 0.0408(3) 0.0033(3) 0.0172(3) 0.0026(3)
Cl2 0.0396(3) 0.0287(3) 0.0407(3) 0.0046(3) 0.0186(3) 0.0087(3)
N1 0.0214(8) 0.0228(11) 0.0246(9) 0.0025(8) 0.0068(7) 0.0009(8)
N2 0.0224(9) 0.0233(11) 0.0251(9) -0.0015(8) 0.0064(7) -0.0008(8)
C1 0.0205(9) 0.0199(13) 0.0229(10) 0.0004(9) 0.0058(8) -0.0003(9)
C2 0.0196(9) 0.0229(13) 0.0212(10) -0.0008(9) 0.0048(8) -0.0004(9)
C11 0.0205(9) 0.0211(13) 0.0277(11) -0.0041(9) 0.0064(9) 0.0018(9)
C12 0.0244(11) 0.0393(16) 0.0436(14) 0.0054(12) 0.0057(10) -0.0010(11)
C13 0.0251(12) 0.0529(19) 0.0557(17) 0.0039(15) 0.0135(12) -0.0062(12)
C14 0.0181(10) 0.0483(19) 0.0652(19) -0.0107(15) 0.0017(12) 0.0064(12)
C15 0.0296(12) 0.0351(16) 0.0466(15) -0.0003(13) -0.0050(11) 0.0099(12)
C16 0.0280(11) 0.0273(14) 0.0335(12) 0.0012(11) 0.0039(10) 0.0079(10)
C21 0.0199(10) 0.0211(13) 0.0263(11) 0.0003(9) 0.0093(8) 0.0006(9)
C22 0.0287(12) 0.0328(15) 0.0402(13) -0.0105(12) -0.0018(11) 0.0097(11)
C23 0.0354(14) 0.0480(19) 0.0510(17) -0.0058(14) -0.0005(12) 0.0179(13)
C24 0.0401(14) 0.0283(16) 0.0522(16) -0.0081(13) 0.0160(12) 0.0091(12)
C25 0.0336(13) 0.0337(17) 0.0431(14) -0.0155(13) 0.0113(11) -0.0036(12)
C26 0.0225(10) 0.0283(15) 0.0326(12) -0.0035(10) 0.0058(9) -0.0005(9)
C31 0.0210(10) 0.0242(13) 0.0238(10) 0.0038(10) 0.0042(8) 0.0005(9)
C32 0.0524(15) 0.0263(16) 0.0335(12) -0.0017(11) 0.0207(11) -0.0021(12)
C33 0.0645(19) 0.0249(16) 0.0465(16) -0.0002(13) 0.0228(14) -0.0062(14)
C34 0.0456(15) 0.0327(17) 0.0450(15) 0.0104(13) 0.0151(13) -0.0092(13)
C35 0.0340(12) 0.0391(16) 0.0398(13) 0.0132(13) 0.0191(10) 0.0037(12)
C36 0.0260(11) 0.0283(14) 0.0341(13) 0.0018(11) 0.0115(10) 0.0017(10)
C41 0.0210(9) 0.0234(13) 0.0301(11) -0.0047(10) 0.0048(9) 0.0030(9)
C42 0.0313(12) 0.0297(14) 0.0346(12) -0.0018(11) 0.0039(10) 0.0058(11)
C43 0.0341(13) 0.0439(18) 0.0499(16) -0.0060(14) -0.0081(12) 0.0136(13)
C44 0.0190(11) 0.058(2) 0.076(2) -0.0096(18) 0.0040(13) 0.0009(13)
C45 0.0279(13) 0.058(2) 0.0613(19) -0.0024(16) 0.0125(13) -0.0067(13)
C46 0.0252(11) 0.0451(17) 0.0414(14) 0.0050(13) 0.0071(10) -0.0017(11)
C51 0.0225(10) 0.0201(12) 0.0273(11) 0.0020(9) 0.0105(9) -0.0011(9)
C52 0.0266(11) 0.0268(15) 0.0336(12) -0.0032(10) 0.0090(9) -0.0010(10)
C53 0.0431(15) 0.0268(15) 0.0483(15) -0.0108(12) 0.0177(13) -0.0060(12)
C54 0.0482(16) 0.0261(16) 0.0573(17) -0.0051(13) 0.0262(14) 0.0048(12)
C55 0.0326(13) 0.0326(16) 0.0547(16) 0.0015(13) 0.0138(12) 0.0125(12)
C56 0.0249(11) 0.0320(15) 0.0416(14) -0.0029(11) 0.0067(10) 0.0023(11)
C61 0.0208(10) 0.0221(13) 0.0234(11) 0.0021(10) 0.0011(8) -0.0012(9)
C62 0.0559(16) 0.0266(16) 0.0343(13) -0.0005(11) 0.0209(12) -0.0021(12)
C63 0.075(2) 0.0218(16) 0.0435(15) -0.0012(12) 0.0198(15) -0.0084(14)
C64 0.0489(15) 0.0307(16) 0.0386(13) 0.0074(13) 0.0137(12) -0.0110(13)
C65 0.0281(11) 0.0386(17) 0.0344(13) 0.0064(11) 0.0098(10) -0.0001(11)
C66 0.0251(10) 0.0239(13) 0.0280(11) 0.0009(10) 0.0054(9) 0.0025(10)
O1 0.0480(12) 0.0367(13) 0.0876(17) -0.0009(12) 0.0212(12) 0.0021(10)
O2 0.0297(9) 0.0397(12) 0.0579(12) 0.0074(10) 0.0006(8) -0.0045(8)
O3 0.0314(9) 0.0385(12) 0.0539(12) 0.0038(9) 0.0049(8) -0.0039(9)
O4 0.0485(12) 0.0563(15) 0.0900(18) 0.0143(13) 0.0254(12) 0.0009(11)
O5 0.0471(11) 0.0404(12) 0.0584(13) 0.0081(10) 0.0144(10) -0.0009(10)

loop_
_atom_type_symbol
_atom_type_description
_atom_type_scat_dispersion_real
_atom_type_scat_dispersion_imag
_atom_type_scat_source
C C 0.0033 0.0000 'International Tables Vol C Tables 4.2.6.8 and 6.1.1.4'
H H 0.0000 0.0000 'International Tables Vol C Tables 4.2.6.8 and 6.1.1.4'
N N 0.0061 0.0000 'International Tables Vol C Tables 4.2.6.8 and 6.1.1.4'
Cl Cl 0.1484 0.0000 'International Tables Vol C Tables 4.2.6.8 and 6.1.1.4'
O O 0.0106 0.0000 'International Tables Vol C Tables 4.2.6.8 and 6.1.1.4'

loop_
_geom_angle_atom_site_label_1
_geom_angle_atom_site_label_2
_geom_angle_atom_site_label_3
_geom_angle
C1 N1 H11 112.1(13)
C1 N1 H12 108.7(15)
H11 N1 H12 109.0(12)
C1 N1 H13 111.1(15)
H11 N1 H13 108.4(12)
H12 N1 H13 107.5(12)
C2 N2 H21 111.3(14)
C2 N2 H22 107.0(16)
H21 N2 H22 108.0(12)
C2 N2 H23 113.8(15)
H21 N2 H23 109.6(12)
H22 N2 H23 106.9(12)
N1 C1 C31 106.97(17)
N1 C1 C21 107.38(17)
C31 C1 C21 112.72(17)
N1 C1 C11 106.89(16)
C31 C1 C11 111.58(17)
C21 C1 C11 110.96(17)
N2 C2 C61 106.62(17)
N2 C2 C41 107.19(17)
C61 C2 C41 112.10(18)
N2 C2 C51 107.31(18)
C61 C2 C51 112.06(17)
C41 C2 C51 111.22(17)
C12 C11 C16 119.0(2)
C12 C11 C1 119.8(2)
C16 C11 C1 121.1(2)
C11 C12 C13 120.7(2)
C11 C12 H12A 119.6
C13 C12 H12A 119.7
C14 C13 C12 119.8(3)
C14 C13 H13A 120.1
C12 C13 H13A 120.1
C13 C14 C15 120.1(2)
C13 C14 H14A 119.9
C15 C14 H14A 119.9
C14 C15 C16 120.4(2)
C14 C15 H15A 119.8
C16 C15 H15A 119.8
C11 C16 C15 119.9(2)
C11 C16 H16A 120.0
C15 C16 H16A 120.0
C26 C21 C22 118.5(2)
C26 C21 C1 120.47(19)
C22 C21 C1 121.0(2)
C23 C22 C21 120.9(2)
C23 C22 H22A 119.6
C21 C22 H22A 119.6
C22 C23 C24 120.2(2)
C22 C23 H23A 119.9
C24 C23 H23A 119.9
C25 C24 C23 119.0(3)
C25 C24 H24A 120.5
C23 C24 H24A 120.5
C24 C25 C26 120.8(2)
C24 C25 H25A 119.6
C26 C25 H25A 119.6
C25 C26 C21 120.6(2)
C25 C26 H26A 119.7
C21 C26 H26A 119.7
C32 C31 C36 118.7(2)
C32 C31 C1 120.3(2)
C36 C31 C1 120.9(2)
C33 C32 C31 121.2(2)
C33 C32 H32A 119.4
C31 C32 H32A 119.4
C34 C33 C32 119.4(3)
C34 C33 H33A 120.3
C32 C33 H33A 120.3
C35 C34 C33 120.4(3)
C35 C34 H34A 119.8
C33 C34 H34A 119.8
C34 C35 C36 120.3(2)
C34 C35 H35A 119.9
C36 C35 H35A 119.9
C31 C36 C35 120.0(2)
C31 C36 H36A 120.0
C35 C36 H36A 120.0
C42 C41 C46 118.5(2)
C42 C41 C2 121.7(2)
C46 C41 C2 119.8(2)
C43 C42 C41 120.5(3)
C43 C42 H42A 119.8
C41 C42 H42A 119.8
C44 C43 C42 120.4(3)
C44 C43 H43A 119.8
C42 C43 H43A 119.8
C45 C44 C43 119.8(2)
C45 C44 H44A 120.1
C43 C44 H44A 120.1
C44 C45 C46 120.2(3)
C44 C45 H45A 119.9
C46 C45 H45A 119.9
C45 C46 C41 120.6(2)
C45 C46 H46A 119.7
C41 C46 H46A 119.7
C52 C51 C56 118.7(2)
C52 C51 C2 120.17(19)
C56 C51 C2 121.1(2)
C53 C52 C51 120.6(2)
C53 C52 H52A 119.7
C51 C52 H52A 119.7
C54 C53 C52 120.4(3)
C54 C53 H53A 119.8
C52 C53 H53A 119.8
C55 C54 C53 119.5(3)
C55 C54 H54A 120.2
C53 C54 H54A 120.2
C54 C55 C56 120.5(2)
C54 C55 H55A 119.7
C56 C55 H55A 119.7
C55 C56 C51 120.3(2)
C55 C56 H56A 119.9
C51 C56 H56A 119.9
C62 C61 C66 118.3(2)
C62 C61 C2 119.8(2)
C66 C61 C2 121.9(2)
C63 C62 C61 120.7(2)
C63 C62 H62A 119.6
C61 C62 H62A 119.6
C62 C63 C64 120.1(3)
C62 C63 H63A 119.9
C64 C63 H63A 119.9
C65 C64 C63 119.2(3)
C65 C64 H64A 120.4
C63 C64 H64A 120.4
C64 C65 C66 120.6(2)
C64 C65 H65A 119.7
C66 C65 H65A 119.7
C65 C66 C61 121.0(2)
C65 C66 H66A 119.5
C61 C66 H66A 119.5
H1 O1 H2 105(2)
H3 O2 H4 105(2)
H5 O3 H6 106(2)
H7 O4 H8 104(2)
H9 O5 H10 105(2)

loop_
_geom_bond_atom_site_label_1
_geom_bond_atom_site_label_2
_geom_bond_distance
N1 C1 1.526(3)
N1 H11 0.96(1)
N1 H12 0.96(1)
N1 H13 0.97(1)
N2 C2 1.524(3)
N2 H21 0.96(1)
N2 H22 0.97(1)
N2 H23 0.96(1)
C1 C31 1.531(3)
C1 C21 1.535(3)
C1 C11 1.546(3)
C2 C61 1.530(3)
C2 C41 1.533(3)
C2 C51 1.537(3)
C11 C12 1.392(3)
C11 C16 1.394(3)
C12 C13 1.394(3)
C12 H12A 0.950
C13 C14 1.380(4)
C13 H13A 0.950
C14 C15 1.381(4)
C14 H14A 0.950
C15 C16 1.396(3)
C15 H15A 0.950
C16 H16A 0.950
C21 C26 1.389(3)
C21 C22 1.394(3)
C22 C23 1.385(4)
C22 H22A 0.950
C23 C24 1.393(4)
C23 H23A 0.950
C24 C25 1.383(4)
C24 H24A 0.950
C25 C26 1.385(4)
C25 H25A 0.950
C26 H26A 0.950
C31 C32 1.389(4)
C31 C36 1.394(3)
C32 C33 1.389(4)
C32 H32A 0.950
C33 C34 1.387(4)
C33 H33A 0.950
C34 C35 1.372(4)
C34 H34A 0.950
C35 C36 1.399(4)
C35 H35A 0.950
C36 H36A 0.950
C41 C42 1.396(3)
C41 C46 1.403(3)
C42 C43 1.389(3)
C42 H42A 0.950
C43 C44 1.384(4)
C43 H43A 0.950
C44 C45 1.383(4)
C44 H44A 0.950
C45 C46 1.388(3)
C45 H45A 0.950
C46 H46A 0.950
C51 C52 1.395(3)
C51 C56 1.397(3)
C52 C53 1.386(4)
C52 H52A 0.950
C53 C54 1.385(4)
C53 H53A 0.950
C54 C55 1.383(4)
C54 H54A 0.950
C55 C56 1.389(4)
C55 H55A 0.950
C56 H56A 0.950
C61 C62 1.396(4)
C61 C66 1.398(3)
C62 C63 1.386(4)
C62 H62A 0.950
C63 C64 1.402(4)
C63 H63A 0.950
C64 C65 1.379(4)
C64 H64A 0.950
C65 C66 1.381(4)
C65 H65A 0.950
C66 H66A 0.950
O1 H1 0.88(1)
O1 H2 0.87(2)
O2 H3 0.87(1)
O2 H4 0.87(1)
O3 H5 0.86(1)
O3 H6 0.87(1)
O4 H7 0.88(2)
O4 H8 0.88(2)
O5 H9 0.88(1)
O5 H10 0.88(2)

loop_
_geom_hbond_atom_site_label_D
_geom_hbond_atom_site_label_H
_geom_hbond_atom_site_label_A
_geom_hbond_distance_DH
_geom_hbond_distance_HA
_geom_hbond_distance_DA
_geom_hbond_angle_DHA
_geom_hbond_site_symmetry_A
N1 H13 Cl1 0.97(1) 2.29(1) 3.243(2) 172(2) .
N1 H12 Cl2 0.96(1) 2.28(2) 3.226(2) 166(2) .
N1 H11 O2 0.96(1) 1.77(1) 2.729(2) 174(2) 1_655
N2 H23 Cl1 0.96(1) 2.24(1) 3.203(2) 173(2) .
N2 H22 Cl2 0.97(1) 2.27(2) 3.219(2) 165(2) .
N2 H21 O3 0.96(1) 1.87(1) 2.813(2) 168(2) .
O1 H1 Cl1 0.88(1) 2.40(2) 3.266(2) 166(3) .
O1 H2 Cl2 0.87(2) 2.47(2) 3.329(2) 172(3) 2_646
O2 H3 O3 0.87(1) 1.95(2) 2.798(3) 166(3) .
O2 H4 O1 0.87(1) 1.86(2) 2.713(3) 165(3) 2_656
O3 H5 O4 0.86(1) 2.02(2) 2.740(3) 141(3) .
O3 H6 O5 0.87(1) 1.87(1) 2.729(3) 175(3) .
O4 H7 Cl1 0.88(2) 2.49(2) 3.312(2) 156(3) 1_455
O4 H8 Cl2 0.88(2) 2.60(2) 3.430(3) 157(3) 2_646
O5 H9 Cl1 0.88(1) 2.46(2) 3.310(2) 163(3) .
O5 H10 Cl2 0.88(2) 2.35(2) 3.222(2) 176(3) 2_646

loop_
_geom_torsion_atom_site_label_1
_geom_torsion_atom_site_label_2
_geom_torsion_atom_site_label_3
_geom_torsion_atom_site_label_4
_geom_torsion
N1 C1 C11 C12 -47.8(3)
C31 C1 C11 C12 -164.4(2)
C21 C1 C11 C12 69.0(3)
N1 C1 C11 C16 134.6(2)
C31 C1 C11 C16 18.0(3)
C21 C1 C11 C16 -108.6(2)
C16 C11 C12 C13 -1.2(4)
C1 C11 C12 C13 -178.8(2)
C11 C12 C13 C14 0.1(5)
C12 C13 C14 C15 1.1(5)
C13 C14 C15 C16 -1.2(4)
C12 C11 C16 C15 1.0(4)
C1 C11 C16 C15 178.7(2)
C14 C15 C16 C11 0.1(4)
N1 C1 C21 C26 142.8(2)
C31 C1 C21 C26 -99.6(2)
C11 C1 C21 C26 26.4(3)
N1 C1 C21 C22 -39.7(3)
C31 C1 C21 C22 77.8(3)
C11 C1 C21 C22 -156.2(2)
C26 C21 C22 C23 -1.7(4)
C1 C21 C22 C23 -179.2(2)
C21 C22 C23 C24 0.3(4)
C22 C23 C24 C25 1.0(4)
C23 C24 C25 C26 -0.9(4)
C24 C25 C26 C21 -0.5(4)
C22 C21 C26 C25 1.8(3)
C1 C21 C26 C25 179.3(2)
N1 C1 C31 C32 -45.8(3)
C21 C1 C31 C32 -163.6(2)
C11 C1 C31 C32 70.8(3)
N1 C1 C31 C36 137.6(2)
C21 C1 C31 C36 19.8(3)
C11 C1 C31 C36 -105.8(2)
C36 C31 C32 C33 -1.6(4)
C1 C31 C32 C33 -178.3(2)
C31 C32 C33 C34 0.4(4)
C32 C33 C34 C35 0.9(4)
C33 C34 C35 C36 -0.9(4)
C32 C31 C36 C35 1.5(3)
C1 C31 C36 C35 178.18(19)
C34 C35 C36 C31 -0.3(4)
N2 C2 C41 C42 -137.1(2)
C61 C2 C41 C42 -20.4(3)
C51 C2 C41 C42 105.9(2)
N2 C2 C41 C46 45.4(3)
C61 C2 C41 C46 162.0(2)
C51 C2 C41 C46 -71.6(3)
C46 C41 C42 C43 -0.7(4)
C2 C41 C42 C43 -178.3(2)
C41 C42 C43 C44 -0.2(4)
C42 C43 C44 C45 0.1(5)
C43 C44 C45 C46 0.8(5)
C44 C45 C46 C41 -1.7(5)
C42 C41 C46 C45 1.7(4)
C2 C41 C46 C45 179.3(2)
N2 C2 C51 C52 -143.7(2)
C61 C2 C51 C52 99.6(2)
C41 C2 C51 C52 -26.8(3)
N2 C2 C51 C56 39.5(3)
C61 C2 C51 C56 -77.2(3)
C41 C2 C51 C56 156.4(2)
C56 C51 C52 C53 -0.8(4)
C2 C51 C52 C53 -177.7(2)
C51 C52 C53 C54 0.0(4)
C52 C53 C54 C55 0.6(4)
C53 C54 C55 C56 -0.3(4)
C54 C55 C56 C51 -0.6(4)
C52 C51 C56 C55 1.1(4)
C2 C51 C56 C55 178.0(2)
N2 C2 C61 C62 49.7(3)
C41 C2 C61 C62 -67.3(3)
C51 C2 C61 C62 166.8(2)
N2 C2 C61 C66 -131.3(2)
C41 C2 C61 C66 111.7(2)
C51 C2 C61 C66 -14.2(3)
C66 C61 C62 C63 1.3(4)
C2 C61 C62 C63 -179.6(2)
C61 C62 C63 C64 -0.1(4)
C62 C63 C64 C65 -1.3(4)
C63 C64 C65 C66 1.5(4)
C64 C65 C66 C61 -0.3(3)
C62 C61 C66 C65 -1.1(3)
C2 C61 C66 C65 179.82(19)

loop_
_cod_related_entry_id
_cod_related_entry_database
_cod_related_entry_code
1 ChemSpider 30653012
